data_2220193
loop_
_publ_author_name
'Parthiban, P.'
'Ramkumar, V.'
'Kim, Min Sung'
'Son, Se Mo'
'Jeong, Yeon Tae'

_publ_section_title
;
 2,4-Bis(2-bromophenyl)-3-azabicyclo[3.3.1]nonan-9-one
;
_journal_coeditor_code HB2843
_journal_issue 12
_journal_name_full 'Acta Crystallographica Section E'
_journal_page_first o2385
_journal_paper_doi 10.1107/S1600536808037501
_journal_volume 64
_journal_year 2008
_chemical_formula_iupac 'C20 H19 Br2 N O'
_chemical_formula_moiety 'C20 H19 Br2 N O'
_chemical_formula_sum 'C20 H19 Br2 N O'
_chemical_formula_weight 449.18
_chemical_name_systematic
;
2,4-Bis(2-bromophenyl)-3-azabicyclo[3.3.1]nonan-9-one
;
_space_group_IT_number 2
_symmetry_cell_setting triclinic
_symmetry_space_group_name_Hall '-P 1'
_symmetry_space_group_name_H-M 'P -1'
_atom_sites_solution_hydrogens geom
_atom_sites_solution_primary direct
_atom_sites_solution_secondary difmap
_audit_creation_method SHELXL-97
_cell_angle_alpha 101.099(2)
_cell_angle_beta 93.725(2)
_cell_angle_gamma 97.3990(10)
_cell_formula_units_Z 2
_cell_length_a 7.8389(3)
_cell_length_b 10.5770(3)
_cell_length_c 11.0274(3)
_cell_measurement_reflns_used 5642
_cell_measurement_temperature 298(2)
_cell_measurement_theta_max 28.24
_cell_measurement_theta_min 2.45
_cell_volume 885.94(5)
_computing_cell_refinement 'SAINT-Plus (Bruker, 2004)'
_computing_data_collection 'APEX2 (Bruker, 2004)'
_computing_data_reduction 'SAINT-Plus (Bruker, 2004)'
_computing_molecular_graphics 'ORTEP-3 (Farrugia, 1997)'
_computing_publication_material 'SHELXL97 (Sheldrick, 2008)'
_computing_structure_refinement 'SHELXL97 (Sheldrick, 2008)'
_computing_structure_solution 'SHELXS97 (Sheldrick, 2008)'
_diffrn_ambient_temperature 298(2)
_diffrn_measured_fraction_theta_full 0.928
_diffrn_measured_fraction_theta_max 0.928
_diffrn_measurement_device_type 'Bruker APEXII CCD'
_diffrn_measurement_method \w
_diffrn_radiation_monochromator graphite
_diffrn_radiation_source 'fine-focus sealed tube'
_diffrn_radiation_type MoK\a
_diffrn_radiation_wavelength 0.71073
_diffrn_reflns_av_R_equivalents 0.0171
_diffrn_reflns_av_sigmaI/netI 0.0228
_diffrn_reflns_limit_h_max 10
_diffrn_reflns_limit_h_min -10
_diffrn_reflns_limit_k_max 13
_diffrn_reflns_limit_k_min -13
_diffrn_reflns_limit_l_max 14
_diffrn_reflns_limit_l_min -14
_diffrn_reflns_number 10959
_diffrn_reflns_theta_full 28.30
_diffrn_reflns_theta_max 28.30
_diffrn_reflns_theta_min 1.89
_exptl_absorpt_coefficient_mu 4.581
_exptl_absorpt_correction_T_max 0.297
_exptl_absorpt_correction_T_min 0.232
_exptl_absorpt_correction_type multi-scan
_exptl_absorpt_process_details '(SADABS; Bruker, 1999)'
_exptl_crystal_colour Colourless
_exptl_crystal_density_diffrn 1.684
_exptl_crystal_density_method 'not measured'
_exptl_crystal_description Block
_exptl_crystal_F_000 448
_exptl_crystal_size_max 0.45
_exptl_crystal_size_mid 0.38
_exptl_crystal_size_min 0.35
_refine_diff_density_max 0.577
_refine_diff_density_min -0.556
_refine_ls_extinction_method none
_refine_ls_goodness_of_fit_ref 0.997
_refine_ls_hydrogen_treatment mixed
_refine_ls_matrix_type full
_refine_ls_number_parameters 221
_refine_ls_number_reflns 4098
_refine_ls_number_restraints 0
_refine_ls_restrained_S_all 0.997
_refine_ls_R_factor_all 0.0397
_refine_ls_R_factor_gt 0.0270
_refine_ls_shift/su_max 0.002
_refine_ls_shift/su_mean 0.000
_refine_ls_structure_factor_coef Fsqd
_refine_ls_weighting_details 'calc w=1/[\s^2^(Fo^2^)+(0.0207P)^2^+0.5638P] where P=(Fo^2^+2Fc^2^)/3'
_refine_ls_weighting_scheme calc
_refine_ls_wR_factor_gt 0.0565
_refine_ls_wR_factor_ref 0.0604
_reflns_number_gt 3266
_reflns_number_total 4098
_reflns_threshold_expression I>2\s(I)
_cod_data_source_file hb2843.cif
_cod_data_source_block I
_cod_depositor_comments
;
The following automatic conversions were performed:
'_symmetry_cell_setting' value 'Triclinic' changed to 'triclinic'
according to '/home/saulius/struct/CIF-dictionaries/cif_core.dic'
dictionary named 'cif_core.dic' version 2.4.1 from
2010-06-29.

'_exptl_absorpt_correction_type' value 'Multi-scan' changed
to 'multi-scan' according to
'/home/saulius/struct/CIF-dictionaries/cif_core.dic' dictionary named
'cif_core.dic' version 2.4.1 from 2010-06-29.

Automatic conversion script
Id: cif_fix_enum 1527 2010-12-29 10:47:43Z saulius 

The following automatic conversions were performed:

'_symmetry_cell_setting' value 'Triclinic' changed to 'triclinic'
according to /home/saulius/struct/CIF-dictionaries/cif_core.dic
dictionary named 'cif_core.dic' version 2.4.1 from
2010-06-29.

'_exptl_absorpt_correction_type' value 'Multi-scan'
changed to 'multi-scan' according to
/home/saulius/struct/CIF-dictionaries/cif_core.dic dictionary named
'cif_core.dic' version 2.4.1 from 2010-06-29.

Automatic conversion script
Id: cif_fix_values 1715 2011-07-08 13:25:40Z adriana 
;
_cod_database_code 2220193
_cod_database_fobs_code 2220193

loop_
_symmetry_equiv_pos_as_xyz
'x, y, z'
'-x, -y, -z'

loop_
_atom_site_type_symbol
_atom_site_label
_atom_site_fract_x
_atom_site_fract_y
_atom_site_fract_z
_atom_site_U_iso_or_equiv
_atom_site_adp_type
_atom_site_calc_flag
_atom_site_refinement_flags
_atom_site_occupancy
Br Br1 -0.00438(3) 0.47719(2) 0.77681(2) 0.05065(8) Uani d . 1
Br Br2 0.16949(3) 1.23193(3) 1.01448(2) 0.06070(9) Uani d . 1
C C1 0.2124(2) 0.74756(18) 0.75331(18) 0.0301(4) Uani d . 1
H H1 0.1437 0.7370 0.8228 0.036 Uiso calc R 1
C C2 0.0889(2) 0.76537(19) 0.64395(19) 0.0344(4) Uani d . 1
H H2 -0.0049 0.6918 0.6254 0.041 Uiso calc R 1
C C3 0.1735(3) 0.7773(2) 0.5238(2) 0.0428(5) Uani d . 1
H H3A 0.2294 0.7011 0.4980 0.051 Uiso calc R 1
H H3B 0.0839 0.7778 0.4591 0.051 Uiso calc R 1
C C4 0.3064(3) 0.8987(2) 0.5360(2) 0.0432(5) Uani d . 1
H H4A 0.4119 0.8865 0.5806 0.052 Uiso calc R 1
H H4B 0.3333 0.9102 0.4539 0.052 Uiso calc R 1
C C5 0.2434(3) 1.0214(2) 0.60396(19) 0.0392(5) Uani d . 1
H H5A 0.1647 1.0500 0.5468 0.047 Uiso calc R 1
H H5B 0.3418 1.0895 0.6280 0.047 Uiso calc R 1
C C6 0.1515(2) 1.00528(19) 0.72040(18) 0.0331(4) Uani d . 1
H H6 0.0967 1.0828 0.7479 0.040 Uiso calc R 1
C C7 0.2692(2) 0.98341(18) 0.83118(17) 0.0294(4) Uani d . 1
H H7 0.1987 0.9747 0.9001 0.035 Uiso calc R 1
C C8 0.0132(2) 0.8886(2) 0.68529(18) 0.0342(4) Uani d . 1
C C9 0.3014(2) 0.62834(18) 0.72007(17) 0.0304(4) Uani d . 1
C C10 0.4692(3) 0.6383(2) 0.6847(2) 0.0389(5) Uani d . 1
H H10 0.5265 0.7194 0.6796 0.047 Uiso calc R 1
C C11 0.5525(3) 0.5302(2) 0.6570(2) 0.0495(6) Uani d . 1
H H11 0.6641 0.5392 0.6328 0.059 Uiso calc R 1
C C12 0.4711(3) 0.4095(2) 0.6651(2) 0.0556(6) Uani d . 1
H H12 0.5280 0.3371 0.6472 0.067 Uiso calc R 1
C C13 0.3055(3) 0.3958(2) 0.6995(2) 0.0482(6) Uani d . 1
H H13 0.2496 0.3142 0.7047 0.058 Uiso calc R 1
C C14 0.2228(3) 0.50413(19) 0.72632(19) 0.0350(4) Uani d . 1
C C15 0.4125(2) 1.09742(18) 0.87430(17) 0.0290(4) Uani d . 1
C C16 0.3860(3) 1.21258(19) 0.95107(18) 0.0337(4) Uani d . 1
C C17 0.5159(3) 1.3181(2) 0.9863(2) 0.0436(5) Uani d . 1
H H17 0.4946 1.3938 1.0380 0.052 Uiso calc R 1
C C18 0.6757(3) 1.3104(2) 0.9446(2) 0.0499(6) Uani d . 1
H H18 0.7629 1.3812 0.9670 0.060 Uiso calc R 1
C C19 0.7071(3) 1.1976(2) 0.8696(2) 0.0482(6) Uani d . 1
H H19 0.8161 1.1920 0.8421 0.058 Uiso calc R 1
C C20 0.5772(3) 1.0923(2) 0.8347(2) 0.0381(5) Uani d . 1
H H20 0.6003 1.0166 0.7839 0.046 Uiso calc R 1
N N1 0.3422(2) 0.86343(15) 0.79409(16) 0.0304(4) Uani d . 1
O O1 -0.13950(19) 0.89419(17) 0.68681(16) 0.0521(4) Uani d . 1
H H1A 0.407(3) 0.851(2) 0.850(2) 0.040(7) Uiso d . 1

loop_
_atom_site_aniso_label
_atom_site_aniso_U_11
_atom_site_aniso_U_22
_atom_site_aniso_U_33
_atom_site_aniso_U_12
_atom_site_aniso_U_13
_atom_site_aniso_U_23
Br1 0.04366(13) 0.03775(13) 0.06740(17) -0.00469(9) 0.01281(11) 0.00737(11)
Br2 0.05389(15) 0.06429(18) 0.05949(17) 0.02181(12) 0.01497(12) -0.01039(13)
C1 0.0296(9) 0.0256(10) 0.0349(10) 0.0042(7) 0.0038(8) 0.0056(8)
C2 0.0286(9) 0.0300(10) 0.0415(11) 0.0019(8) -0.0038(8) 0.0035(9)
C3 0.0511(13) 0.0398(12) 0.0351(11) 0.0125(10) -0.0022(10) -0.0001(9)
C4 0.0505(13) 0.0492(13) 0.0325(11) 0.0104(10) 0.0097(9) 0.0107(10)
C5 0.0441(11) 0.0369(12) 0.0386(12) 0.0063(9) -0.0008(9) 0.0138(9)
C6 0.0326(10) 0.0299(10) 0.0371(11) 0.0102(8) 0.0012(8) 0.0046(8)
C7 0.0300(9) 0.0276(10) 0.0302(10) 0.0044(7) 0.0033(7) 0.0049(8)
C8 0.0310(9) 0.0405(12) 0.0327(11) 0.0088(8) -0.0003(8) 0.0100(9)
C9 0.0335(9) 0.0278(10) 0.0295(10) 0.0060(8) 0.0003(8) 0.0046(8)
C10 0.0357(10) 0.0380(12) 0.0448(12) 0.0081(9) 0.0059(9) 0.0104(9)
C11 0.0417(12) 0.0553(15) 0.0575(15) 0.0220(11) 0.0123(11) 0.0135(12)
C12 0.0657(16) 0.0446(14) 0.0637(16) 0.0311(12) 0.0140(13) 0.0109(12)
C13 0.0608(15) 0.0297(12) 0.0551(14) 0.0101(10) 0.0065(11) 0.0083(10)
C14 0.0371(10) 0.0304(10) 0.0362(11) 0.0041(8) 0.0025(8) 0.0038(8)
C15 0.0314(9) 0.0280(10) 0.0284(10) 0.0053(8) 0.0005(7) 0.0079(8)
C16 0.0403(10) 0.0322(11) 0.0297(10) 0.0100(8) 0.0010(8) 0.0062(8)
C17 0.0646(15) 0.0278(11) 0.0353(12) 0.0034(10) -0.0054(10) 0.0047(9)
C18 0.0547(14) 0.0427(13) 0.0455(13) -0.0154(11) -0.0072(11) 0.0108(11)
C19 0.0346(11) 0.0573(15) 0.0500(14) -0.0043(10) 0.0028(10) 0.0117(12)
C20 0.0337(10) 0.0375(11) 0.0411(12) 0.0048(9) 0.0047(9) 0.0029(9)
N1 0.0292(8) 0.0249(8) 0.0362(9) 0.0055(6) -0.0050(7) 0.0053(7)
O1 0.0292(7) 0.0588(11) 0.0693(11) 0.0119(7) 0.0028(7) 0.0120(9)

loop_
_atom_type_symbol
_atom_type_description
_atom_type_scat_dispersion_real
_atom_type_scat_dispersion_imag
_atom_type_scat_source
C C 0.0033 0.0016 'International Tables Vol C Tables 4.2.6.8 and 6.1.1.4'
H H 0.0000 0.0000 'International Tables Vol C Tables 4.2.6.8 and 6.1.1.4'
N N 0.0061 0.0033 'International Tables Vol C Tables 4.2.6.8 and 6.1.1.4'
O O 0.0106 0.0060 'International Tables Vol C Tables 4.2.6.8 and 6.1.1.4'
Br Br -0.2901 2.4595 'International Tables Vol C Tables 4.2.6.8 and 6.1.1.4'

loop_
_geom_angle_atom_site_label_1
_geom_angle_atom_site_label_2
_geom_angle_atom_site_label_3
_geom_angle
N1 C1 C9 109.63(15)
N1 C1 C2 110.38(16)
C9 C1 C2 112.32(16)
N1 C1 H1 108.1
C9 C1 H1 108.1
C2 C1 H1 108.1
C8 C2 C3 107.21(17)
C8 C2 C1 107.83(16)
C3 C2 C1 115.42(16)
C8 C2 H2 108.7
C3 C2 H2 108.7
C1 C2 H2 108.7
C4 C3 C2 114.03(17)
C4 C3 H3A 108.7
C2 C3 H3A 108.7
C4 C3 H3B 108.7
C2 C3 H3B 108.7
H3A C3 H3B 107.6
C5 C4 C3 112.67(18)
C5 C4 H4A 109.1
C3 C4 H4A 109.1
C5 C4 H4B 109.1
C3 C4 H4B 109.1
H4A C4 H4B 107.8
C4 C5 C6 114.82(17)
C4 C5 H5A 108.6
C6 C5 H5A 108.6
C4 C5 H5B 108.6
C6 C5 H5B 108.6
H5A C5 H5B 107.5
C8 C6 C5 108.13(16)
C8 C6 C7 107.18(16)
C5 C6 C7 115.25(16)
C8 C6 H6 108.7
C5 C6 H6 108.7
C7 C6 H6 108.7
N1 C7 C15 110.21(15)
N1 C7 C6 109.31(15)
C15 C7 C6 111.09(15)
N1 C7 H7 108.7
C15 C7 H7 108.7
C6 C7 H7 108.7
O1 C8 C2 124.48(19)
O1 C8 C6 123.98(19)
C2 C8 C6 111.51(16)
C10 C9 C14 116.51(18)
C10 C9 C1 121.26(17)
C14 C9 C1 122.21(17)
C11 C10 C9 121.5(2)
C11 C10 H10 119.3
C9 C10 H10 119.3
C12 C11 C10 120.3(2)
C12 C11 H11 119.9
C10 C11 H11 119.9
C13 C12 C11 119.9(2)
C13 C12 H12 120.1
C11 C12 H12 120.1
C12 C13 C14 119.5(2)
C12 C13 H13 120.3
C14 C13 H13 120.3
C13 C14 C9 122.3(2)
C13 C14 Br1 116.76(16)
C9 C14 Br1 120.89(15)
C20 C15 C16 116.80(18)
C20 C15 C7 120.81(17)
C16 C15 C7 122.36(17)
C17 C16 C15 122.0(2)
C17 C16 Br2 116.64(16)
C15 C16 Br2 121.32(15)
C18 C17 C16 119.7(2)
C18 C17 H17 120.2
C16 C17 H17 120.2
C17 C18 C19 119.9(2)
C17 C18 H18 120.0
C19 C18 H18 120.0
C18 C19 C20 120.3(2)
C18 C19 H19 119.9
C20 C19 H19 119.9
C19 C20 C15 121.3(2)
C19 C20 H20 119.3
C15 C20 H20 119.3
C7 N1 C1 113.89(15)
C7 N1 H1A 111.0(16)
C1 N1 H1A 108.6(16)

loop_
_geom_bond_atom_site_label_1
_geom_bond_atom_site_label_2
_geom_bond_distance
Br1 C14 1.903(2)
Br2 C16 1.897(2)
C1 N1 1.465(2)
C1 C9 1.515(3)
C1 C2 1.552(3)
C1 H1 0.9800
C2 C8 1.505(3)
C2 C3 1.539(3)
C2 H2 0.9800
C3 C4 1.524(3)
C3 H3A 0.9700
C3 H3B 0.9700
C4 C5 1.525(3)
C4 H4A 0.9700
C4 H4B 0.9700
C5 C6 1.539(3)
C5 H5A 0.9700
C5 H5B 0.9700
C6 C8 1.506(3)
C6 C7 1.554(3)
C6 H6 0.9800
C7 N1 1.457(2)
C7 C15 1.518(2)
C7 H7 0.9800
C8 O1 1.207(2)
C9 C10 1.393(3)
C9 C14 1.394(3)
C10 C11 1.382(3)
C10 H10 0.9300
C11 C12 1.373(4)
C11 H11 0.9300
C12 C13 1.373(3)
C12 H12 0.9300
C13 C14 1.381(3)
C13 H13 0.9300
C15 C20 1.393(3)
C15 C16 1.391(3)
C16 C17 1.387(3)
C17 C18 1.369(3)
C17 H17 0.9300
C18 C19 1.375(4)
C18 H18 0.9300
C19 C20 1.385(3)
C19 H19 0.9300
C20 H20 0.9300
N1 H1A 0.81(2)

loop_
_geom_torsion_atom_site_label_1
_geom_torsion_atom_site_label_2
_geom_torsion_atom_site_label_3
_geom_torsion_atom_site_label_4
_geom_torsion
N1 C1 C2 C8 -55.2(2)
C9 C1 C2 C8 -177.89(16)
N1 C1 C2 C3 64.6(2)
C9 C1 C2 C3 -58.1(2)
C8 C2 C3 C4 55.1(2)
C1 C2 C3 C4 -65.0(2)
C2 C3 C4 C5 -45.4(3)
C3 C4 C5 C6 43.4(3)
C4 C5 C6 C8 -51.3(2)
C4 C5 C6 C7 68.6(2)
C8 C6 C7 N1 58.74(19)
C5 C6 C7 N1 -61.6(2)
C8 C6 C7 C15 -179.43(15)
C5 C6 C7 C15 60.2(2)
C3 C2 C8 O1 113.0(2)
C1 C2 C8 O1 -122.1(2)
C3 C2 C8 C6 -64.9(2)
C1 C2 C8 C6 59.9(2)
C5 C6 C8 O1 -114.9(2)
C7 C6 C8 O1 120.3(2)
C5 C6 C8 C2 63.1(2)
C7 C6 C8 C2 -61.7(2)
N1 C1 C9 C10 -24.4(3)
C2 C1 C9 C10 98.7(2)
N1 C1 C9 C14 153.82(18)
C2 C1 C9 C14 -83.1(2)
C14 C9 C10 C11 0.2(3)
C1 C9 C10 C11 178.5(2)
C9 C10 C11 C12 -0.6(4)
C10 C11 C12 C13 0.7(4)
C11 C12 C13 C14 -0.3(4)
C12 C13 C14 C9 -0.2(3)
C12 C13 C14 Br1 -178.65(19)
C10 C9 C14 C13 0.2(3)
C1 C9 C14 C13 -178.10(19)
C10 C9 C14 Br1 178.65(15)
C1 C9 C14 Br1 0.3(3)
N1 C7 C15 C20 23.6(2)
C6 C7 C15 C20 -97.7(2)
N1 C7 C15 C16 -158.48(18)
C6 C7 C15 C16 80.2(2)
C20 C15 C16 C17 0.5(3)
C7 C15 C16 C17 -177.53(18)
C20 C15 C16 Br2 -178.76(15)
C7 C15 C16 Br2 3.2(3)
C15 C16 C17 C18 0.3(3)
Br2 C16 C17 C18 179.52(17)
C16 C17 C18 C19 -0.9(3)
C17 C18 C19 C20 0.8(4)
C18 C19 C20 C15 0.0(3)
C16 C15 C20 C19 -0.6(3)
C7 C15 C20 C19 177.4(2)
C15 C7 N1 C1 178.86(15)
C6 C7 N1 C1 -58.8(2)
C9 C1 N1 C7 -178.59(16)
C2 C1 N1 C7 57.2(2)
